data_4518568
loop_
_publ_author_name
'Li, Huaifeng'
'Lupp, Daniel'
'Das, Pradip K.'
'Yang, Li'
'Gon\,calves, Th\'eo P.'
'Huang, Mei-Hui'
'El Hajoui, Marwa'
'Liang, Lan-Chang'
'Huang, Kuo-Wei'

_publ_section_title
;
 Redox-Neutral Imination of Alcohol with Azide: A Sustainable Alternative
 to the Staudinger/Aza-Wittig Reaction
;
_journal_issue 7
_journal_name_full 'ACS Catalysis'
_journal_page_first 4071
_journal_page_last 4076
_journal_paper_doi 10.1021/acscatal.1c00379
_journal_volume 11
_journal_year 2021
_chemical_formula_sum 'C18 H26 Cl2 N3 Ni P'
_chemical_formula_weight 445.00
_space_group_IT_number 14
_space_group_name_Hall '-P 2ybc'
_space_group_name_H-M_alt 'P 1 21/c 1'
_symmetry_cell_setting monoclinic
_symmetry_space_group_name_H-M 'P 1 21/c 1'
_atom_sites_solution_hydrogens geom
_atom_sites_solution_primary direct
_atom_sites_solution_secondary difmap
_audit_creation_method SHELXL-97
_cell_angle_alpha 90.00
_cell_angle_beta 95.400(3)
_cell_angle_gamma 90.00
_cell_formula_units_Z 4
_cell_length_a 12.1286(8)
_cell_length_b 12.4385(8)
_cell_length_c 13.4746(9)
_cell_measurement_reflns_used 9791
_cell_measurement_temperature 136(2)
_cell_measurement_theta_max 34.20
_cell_measurement_theta_min 2.35
_cell_volume 2023.8(2)
_computing_structure_refinement 'SHELXL-97 (Sheldrick, 1997)'
_computing_structure_solution 'SHELXS-97 (Sheldrick, 1990)'
_diffrn_ambient_temperature 136(2)
_diffrn_measured_fraction_theta_full 0.999
_diffrn_measured_fraction_theta_max 0.999
_diffrn_measurement_device_type 'Bruker APEX-II CCD'
_diffrn_radiation_monochromator graphite
_diffrn_radiation_source 'fine-focus sealed tube'
_diffrn_radiation_type MoK\a
_diffrn_radiation_wavelength 0.71073
_diffrn_reflns_av_R_equivalents 0.0523
_diffrn_reflns_av_sigmaI/netI 0.0210
_diffrn_reflns_limit_h_max 14
_diffrn_reflns_limit_h_min -14
_diffrn_reflns_limit_k_max 15
_diffrn_reflns_limit_k_min -15
_diffrn_reflns_limit_l_max 16
_diffrn_reflns_limit_l_min -16
_diffrn_reflns_number 51756
_diffrn_reflns_theta_full 25.99
_diffrn_reflns_theta_max 25.99
_diffrn_reflns_theta_min 2.23
_exptl_absorpt_coefficient_mu 1.308
_exptl_crystal_density_diffrn 1.461
_exptl_crystal_density_method 'not measured'
_exptl_crystal_description block
_exptl_crystal_F_000 928
_refine_diff_density_max 0.549
_refine_diff_density_min -0.487
_refine_diff_density_rms 0.074
_refine_ls_extinction_method none
_refine_ls_goodness_of_fit_ref 1.028
_refine_ls_hydrogen_treatment mixed
_refine_ls_matrix_type full
_refine_ls_number_parameters 236
_refine_ls_number_reflns 3982
_refine_ls_number_restraints 0
_refine_ls_restrained_S_all 1.028
_refine_ls_R_factor_all 0.0447
_refine_ls_R_factor_gt 0.0357
_refine_ls_shift/su_max 0.001
_refine_ls_shift/su_mean 0.000
_refine_ls_structure_factor_coef Fsqd
_refine_ls_weighting_details 'calc w=1/[\s^2^(Fo^2^)+(0.1400P)^2^+0.0000P] where P=(Fo^2^+2Fc^2^)/3'
_refine_ls_weighting_scheme calc
_refine_ls_wR_factor_gt 0.1462
_refine_ls_wR_factor_ref 0.1615
_reflns_number_gt 3476
_reflns_number_total 3982
_reflns_threshold_expression >2sigma(I)
_cod_data_source_file cs1c00379_si_002.cif
_cod_data_source_block newa
_cod_depositor_comments
;
The following automatic conversions were performed:

data item '_symmetry_cell_setting' value 'Monoclinic' was changed to
'monoclinic' in accordance with the
/home/data/users/saulius/crontab/automatic-downloads/rss-feeds/ACS/lib/dictionaries/cif_core.dic
dictionary named 'cif_core.dic' version 2.4.2 last updated on
2011-04-26.

Automatic conversion script
Id: cif_fix_values 7556 2019-12-06 15:28:31Z antanas 

 Adding full bibliography for 4518564--4518568.cif.
;
_cod_original_sg_symbol_H-M P2(1)/c
_cod_database_code 4518568

loop_
_symmetry_equiv_pos_as_xyz
'x, y, z'
'-x, y+1/2, -z+1/2'
'-x, -y, -z'
'x, -y-1/2, z-1/2'

loop_
_atom_site_label
_atom_site_type_symbol
_atom_site_fract_x
_atom_site_fract_y
_atom_site_fract_z
_atom_site_U_iso_or_equiv
_atom_site_adp_type
_atom_site_occupancy
_atom_site_symmetry_multiplicity
_atom_site_calc_flag
_atom_site_refinement_flags
_atom_site_disorder_assembly
_atom_site_disorder_group
Ni1 Ni 0.72585(2) 0.68785(2) 0.33561(3) 0.02105(18) Uani 1 1 d . . .
Cl1 Cl 0.62207(6) 0.70013(5) 0.45911(7) 0.0380(2) Uani 1 1 d . . .
Cl2 Cl 0.88839(6) 0.29086(5) 0.14256(6) 0.0306(2) Uani 1 1 d . . .
P1 P 0.70288(5) 0.51739(5) 0.30904(5) 0.0208(2) Uani 1 1 d . . .
N1 N 0.78260(18) 0.49729(18) 0.21008(19) 0.0254(5) Uani 1 1 d . . .
N2 N 0.81609(16) 0.67763(16) 0.22882(17) 0.0183(5) Uani 1 1 d . . .
N3 N 0.76243(17) 0.83982(18) 0.33433(17) 0.0236(5) Uani 1 1 d . . .
C1 C 0.83535(19) 0.5840(2) 0.18029(19) 0.0201(5) Uani 1 1 d . . .
C2 C 0.9058(2) 0.5790(2) 0.10199(19) 0.0246(6) Uani 1 1 d . . .
H6 H 0.9209 0.5126 0.0712 0.030 Uiso 1 1 calc R . .
C3 C 0.9506(2) 0.6717(2) 0.0729(2) 0.0281(6) Uani 1 1 d . . .
H16 H 0.9968 0.6719 0.0196 0.034 Uiso 1 1 calc R . .
C4 C 0.9284(2) 0.7694(2) 0.1224(2) 0.0282(6) Uani 1 1 d . . .
H17 H 0.9592 0.8348 0.1014 0.034 Uiso 1 1 calc R . .
C5 C 0.86192(19) 0.7698(2) 0.2014(2) 0.0221(5) Uani 1 1 d . . .
C6 C 0.83159(19) 0.8632(2) 0.2632(2) 0.0233(6) Uani 1 1 d . . .
C7 C 0.8681(2) 0.9660(2) 0.2528(2) 0.0296(6) Uani 1 1 d . . .
H18 H 0.9187 0.9821 0.2051 0.036 Uiso 1 1 calc R . .
C8 C 0.8302(2) 1.0489(2) 0.3136(2) 0.0330(7) Uani 1 1 d . . .
H19 H 0.8535 1.1210 0.3050 0.040 Uiso 1 1 calc R . .
C9 C 0.7599(2) 1.0252(2) 0.3846(2) 0.0315(6) Uani 1 1 d . . .
H2 H 0.7341 1.0797 0.4261 0.038 Uiso 1 1 calc R . .
C10 C 0.7280(2) 0.9195(2) 0.3938(2) 0.0274(6) Uani 1 1 d . . .
H40 H 0.6804 0.9015 0.4434 0.033 Uiso 1 1 calc R . .
C11 C 0.5791(2) 0.4805(2) 0.2374(2) 0.0299(6) Uani 1 1 d . . .
C12 C 0.5441(2) 0.5811(3) 0.1689(3) 0.0468(9) Uani 1 1 d . . .
H14A H 0.4740 0.5657 0.1292 0.070 Uiso 1 1 calc R . .
H14B H 0.6017 0.5956 0.1244 0.070 Uiso 1 1 calc R . .
H14C H 0.5349 0.6442 0.2110 0.070 Uiso 1 1 calc R . .
C13 C 0.5871(3) 0.3852(3) 0.1591(2) 0.0444(8) Uani 1 1 d . . .
H8A H 0.6136 0.3199 0.1943 0.067 Uiso 1 1 calc R . .
H8B H 0.6388 0.4053 0.1106 0.067 Uiso 1 1 calc R . .
H8C H 0.5137 0.3719 0.1243 0.067 Uiso 1 1 calc R . .
C14 C 0.7438(3) 0.3082(2) 0.3868(2) 0.0333(7) Uani 1 1 d . . .
H11A H 0.7788 0.3023 0.3243 0.050 Uiso 1 1 calc R . .
H11B H 0.6662 0.2857 0.3756 0.050 Uiso 1 1 calc R . .
H11C H 0.7829 0.2618 0.4374 0.050 Uiso 1 1 calc R . .
C15 C 0.8596(2) 0.4574(2) 0.4509(3) 0.0356(7) Uani 1 1 d . . .
H12A H 0.8919 0.4106 0.5045 0.053 Uiso 1 1 calc R . .
H12B H 0.8605 0.5320 0.4743 0.053 Uiso 1 1 calc R . .
H12C H 0.9029 0.4516 0.3933 0.053 Uiso 1 1 calc R . .
C16 C 0.74957(19) 0.4256(2) 0.4230(2) 0.0234(6) Uani 1 1 d . . .
C17 C 0.6939(2) 0.4393(2) 0.5267(2) 0.0292(6) Uani 1 1 d . . .
H13A H 0.7332 0.3939 0.5779 0.044 Uiso 1 1 calc R . .
H13B H 0.6160 0.4176 0.5171 0.044 Uiso 1 1 calc R . .
H13C H 0.6989 0.5147 0.5479 0.044 Uiso 1 1 calc R . .
C18 C 0.5035(2) 0.4565(3) 0.3213(2) 0.0428(8) Uani 1 1 d . . .
H9A H 0.5075 0.5165 0.3687 0.064 Uiso 1 1 calc R . .
H9B H 0.5283 0.3904 0.3560 0.064 Uiso 1 1 calc R . .
H9C H 0.4269 0.4477 0.2921 0.064 Uiso 1 1 calc R . .
H1 H 0.803(2) 0.431(3) 0.195(2) 0.024(7) Uiso 1 1 d . . .

loop_
_atom_site_aniso_label
_atom_site_aniso_U_11
_atom_site_aniso_U_22
_atom_site_aniso_U_33
_atom_site_aniso_U_23
_atom_site_aniso_U_13
_atom_site_aniso_U_12
Ni1 0.0151(2) 0.0155(3) 0.0337(3) 0.00248(12) 0.00794(17) 0.00214(11)
Cl1 0.0355(4) 0.0232(4) 0.0601(5) 0.0062(3) 0.0298(4) 0.0072(3)
Cl2 0.0289(4) 0.0233(4) 0.0417(4) -0.0062(3) 0.0143(3) -0.0022(2)
P1 0.0143(3) 0.0174(4) 0.0318(4) 0.0012(3) 0.0071(3) -0.0001(2)
N1 0.0180(10) 0.0188(11) 0.0406(14) -0.0057(10) 0.0098(9) -0.0001(8)
N2 0.0073(9) 0.0168(10) 0.0305(12) 0.0001(8) 0.0006(8) -0.0013(7)
N3 0.0149(10) 0.0218(11) 0.0336(13) 0.0028(9) -0.0011(8) 0.0011(9)
C1 0.0118(10) 0.0198(12) 0.0288(13) 0.0025(10) 0.0025(9) -0.0016(9)
C2 0.0175(12) 0.0272(14) 0.0298(14) -0.0015(11) 0.0061(10) 0.0019(10)
C3 0.0145(12) 0.0321(14) 0.0390(16) 0.0032(12) 0.0094(11) -0.0008(10)
C4 0.0184(12) 0.0258(15) 0.0403(16) 0.0070(12) 0.0025(11) -0.0076(10)
C5 0.0146(11) 0.0186(13) 0.0326(14) 0.0034(11) -0.0001(10) -0.0037(9)
C6 0.0133(11) 0.0237(13) 0.0321(14) 0.0032(11) -0.0028(10) -0.0004(10)
C7 0.0212(12) 0.0238(14) 0.0435(17) 0.0003(12) 0.0011(11) -0.0024(10)
C8 0.0264(14) 0.0177(13) 0.0531(19) -0.0001(13) -0.0052(13) -0.0050(11)
C9 0.0284(14) 0.0221(14) 0.0424(17) -0.0032(12) -0.0043(12) 0.0046(11)
C10 0.0225(12) 0.0212(13) 0.0385(16) -0.0001(11) 0.0027(11) 0.0043(10)
C11 0.0147(12) 0.0404(17) 0.0348(15) 0.0061(13) 0.0031(10) -0.0054(11)
C12 0.0251(15) 0.061(2) 0.052(2) 0.0108(17) -0.0080(14) 0.0047(14)
C13 0.0297(16) 0.054(2) 0.049(2) -0.0060(16) 0.0007(14) -0.0163(14)
C14 0.0439(18) 0.0183(14) 0.0394(18) -0.0007(11) 0.0130(14) 0.0030(11)
C15 0.0165(13) 0.0319(15) 0.057(2) 0.0098(14) -0.0011(12) 0.0036(11)
C16 0.0168(12) 0.0212(13) 0.0325(14) 0.0027(11) 0.0033(10) 0.0022(10)
C17 0.0251(13) 0.0279(15) 0.0350(15) 0.0015(12) 0.0056(11) 0.0056(11)
C18 0.0168(13) 0.065(2) 0.048(2) 0.0061(17) 0.0074(12) -0.0090(13)

loop_
_atom_type_symbol
_atom_type_description
_atom_type_scat_dispersion_real
_atom_type_scat_dispersion_imag
_atom_type_scat_source
C C 0.0033 0.0016 'International Tables Vol C Tables 4.2.6.8 and 6.1.1.4'
H H 0.0000 0.0000 'International Tables Vol C Tables 4.2.6.8 and 6.1.1.4'
N N 0.0061 0.0033 'International Tables Vol C Tables 4.2.6.8 and 6.1.1.4'
P P 0.1023 0.0942 'International Tables Vol C Tables 4.2.6.8 and 6.1.1.4'
Cl Cl 0.1484 0.1585 'International Tables Vol C Tables 4.2.6.8 and 6.1.1.4'
Ni Ni 0.3393 1.1124 'International Tables Vol C Tables 4.2.6.8 and 6.1.1.4'

loop_
_geom_angle_atom_site_label_1
_geom_angle_atom_site_label_2
_geom_angle_atom_site_label_3
_geom_angle
_geom_angle_site_symmetry_1
_geom_angle_site_symmetry_3
_geom_angle_publ_flag
N2 Ni1 N3 84.82(9) . . ?
N2 Ni1 P1 83.28(6) . . ?
N3 Ni1 P1 168.01(7) . . ?
N2 Ni1 Cl1 179.79(7) . . ?
N3 Ni1 Cl1 95.00(7) . . ?
P1 Ni1 Cl1 96.90(3) . . ?
N1 P1 C11 92.79(13) . . ?
N1 P1 C16 112.22(11) . . ?
C11 P1 C16 116.48(12) . . ?
N1 P1 Ni1 101.28(8) . . ?
C11 P1 Ni1 115.76(10) . . ?
C16 P1 Ni1 114.78(8) . . ?
C1 N1 P1 115.58(19) . . ?
C5 N2 C1 120.2(2) . . ?
C5 N2 Ni1 115.86(17) . . ?
C1 N2 Ni1 123.94(17) . . ?
C6 N3 C10 120.1(2) . . ?
C6 N3 Ni1 111.72(18) . . ?
C10 N3 Ni1 128.22(19) . . ?
N1 C1 N2 115.9(2) . . ?
N1 C1 C2 121.8(2) . . ?
N2 C1 C2 122.3(2) . . ?
C3 C2 C1 117.8(3) . . ?
C2 C3 C4 119.6(3) . . ?
C5 C4 C3 120.7(2) . . ?
N2 C5 C4 119.4(2) . . ?
N2 C5 C6 112.4(2) . . ?
C4 C5 C6 128.2(2) . . ?
N3 C6 C7 120.0(3) . . ?
N3 C6 C5 115.2(2) . . ?
C7 C6 C5 124.8(3) . . ?
C6 C7 C8 119.6(3) . . ?
C9 C8 C7 120.2(3) . . ?
C8 C9 C10 117.7(3) . . ?
N3 C10 C9 122.4(3) . . ?
C18 C11 C12 115.5(3) . . ?
C18 C11 C13 114.6(3) . . ?
C12 C11 C13 103.4(3) . . ?
C18 C11 P1 100.48(19) . . ?
C12 C11 P1 106.2(2) . . ?
C13 C11 P1 116.9(2) . . ?
C15 C16 C14 111.3(2) . . ?
C15 C16 C17 101.6(2) . . ?
C14 C16 C17 111.3(2) . . ?
C15 C16 P1 104.07(19) . . ?
C14 C16 P1 107.69(19) . . ?
C17 C16 P1 120.26(17) . . ?

loop_
_geom_bond_atom_site_label_1
_geom_bond_atom_site_label_2
_geom_bond_distance
_geom_bond_site_symmetry_2
_geom_bond_publ_flag
Ni1 N2 1.892(2) . ?
Ni1 N3 1.942(2) . ?
Ni1 P1 2.1639(7) . ?
Ni1 Cl1 2.1843(8) . ?
P1 N1 1.737(2) . ?
P1 C11 1.768(3) . ?
P1 C16 1.954(3) . ?
N1 C1 1.335(3) . ?
N2 C5 1.342(3) . ?
N2 C1 1.366(3) . ?
N3 C6 1.363(3) . ?
N3 C10 1.365(4) . ?
C1 C2 1.420(4) . ?
C2 C3 1.349(4) . ?
C3 C4 1.424(4) . ?
C4 C5 1.395(4) . ?
C5 C6 1.495(4) . ?
C6 C7 1.366(4) . ?
C7 C8 1.420(4) . ?
C8 C9 1.373(4) . ?
C9 C10 1.379(4) . ?
C11 C18 1.550(4) . ?
C11 C12 1.589(4) . ?
C11 C13 1.595(4) . ?
C14 C16 1.540(4) . ?
C15 C16 1.409(3) . ?
C16 C17 1.617(4) . ?
